data_2212255
loop_
_publ_author_name
'G. Senthil Kumar'
'K. Chinnakali'
'R. Balamurugan'
'A. K. Mohanakrishnan'
'Hoong-Kun Fun'

_publ_section_title
;
 2,2'-(Oxydimethylene)bis[3-bromo-1-(phenylsulfonyl)-1<i>H</i>-indole]
;
_journal_coeditor_code IS2138
_journal_issue 2
_journal_name_full 'Acta Crystallographica Section E'
_journal_page_first o689
_journal_page_last o691
_journal_paper_doi 10.1107/S160053680700089X
_journal_volume 63
_journal_year 2007
_chemical_formula_iupac 'C30 H22 Br2 N2 O5 S2'
_chemical_formula_moiety 'C30 H22 Br2 N2 O5 S2'
_chemical_formula_sum 'C30 H22 Br2 N2 O5 S2'
_chemical_formula_weight 714.44
_chemical_name_systematic
;
2,2'-(Oxydimethylene)bis[3-bromo-1-(phenylsulfonyl)-1H-indole]
;
_space_group_IT_number 52
_symmetry_cell_setting orthorhombic
_symmetry_space_group_name_Hall '-P 2a 2bc'
_symmetry_space_group_name_H-M 'P n n a'
_atom_sites_solution_hydrogens geom
_atom_sites_solution_primary direct
_atom_sites_solution_secondary difmap
_audit_creation_method SHELXL97
_cell_angle_alpha 90.00
_cell_angle_beta 90.00
_cell_angle_gamma 90.00
_cell_formula_units_Z 4
_cell_length_a 16.0538(2)
_cell_length_b 19.2295(2)
_cell_length_c 9.04820(10)
_cell_measurement_reflns_used 7784
_cell_measurement_temperature 100.00(10)
_cell_measurement_theta_max 28.18
_cell_measurement_theta_min 2.58
_cell_volume 2793.24(5)
_computing_cell_refinement APEX2
_computing_data_collection 'APEX2 (Bruker, 2005)'
_computing_data_reduction 'SAINT (Bruker, 2005)'
_computing_molecular_graphics SHELXTL
_computing_publication_material 'SHELXTL and PLATON (Spek, 2003)'
_computing_structure_refinement SHELXTL
_computing_structure_solution 'SHELXTL (Sheldrick, 1998)'
_diffrn_ambient_temperature 100.00(10)
_diffrn_detector_area_resol_mean 8.33
_diffrn_measured_fraction_theta_full 0.999
_diffrn_measured_fraction_theta_max 0.999
_diffrn_measurement_device_type 'Bruker SMART APEXII CCD area-detector'
_diffrn_measurement_method \w
_diffrn_radiation_monochromator graphite
_diffrn_radiation_source 'fine-focus sealed tube'
_diffrn_radiation_type MoK\a
_diffrn_radiation_wavelength 0.71073
_diffrn_reflns_av_R_equivalents 0.0721
_diffrn_reflns_av_sigmaI/netI 0.0379
_diffrn_reflns_limit_h_max 23
_diffrn_reflns_limit_h_min -23
_diffrn_reflns_limit_k_max 28
_diffrn_reflns_limit_k_min -28
_diffrn_reflns_limit_l_max 13
_diffrn_reflns_limit_l_min -12
_diffrn_reflns_number 54115
_diffrn_reflns_theta_full 31.73
_diffrn_reflns_theta_max 31.73
_diffrn_reflns_theta_min 2.49
_diffrn_standards_number 0
_exptl_absorpt_coefficient_mu 3.097
_exptl_absorpt_correction_T_max 0.8656
_exptl_absorpt_correction_T_min 0.4290
_exptl_absorpt_correction_type multi-scan
_exptl_absorpt_process_details '(SADABS; Bruker, 2005)'
_exptl_crystal_colour colourless
_exptl_crystal_density_diffrn 1.699
_exptl_crystal_density_method 'not measured'
_exptl_crystal_description Plate
_exptl_crystal_F_000 1432
_exptl_crystal_size_max 0.33
_exptl_crystal_size_mid 0.21
_exptl_crystal_size_min 0.05
_refine_diff_density_max 3.133
_refine_diff_density_min -0.916
_refine_ls_extinction_method none
_refine_ls_goodness_of_fit_ref 1.046
_refine_ls_hydrogen_treatment constr
_refine_ls_matrix_type full
_refine_ls_number_parameters 186
_refine_ls_number_reflns 4751
_refine_ls_number_restraints 0
_refine_ls_restrained_S_all 1.046
_refine_ls_R_factor_all 0.0834
_refine_ls_R_factor_gt 0.0541
_refine_ls_shift/su_max 0.001
_refine_ls_shift/su_mean 0.000
_refine_ls_structure_factor_coef Fsqd
_refine_ls_weighting_details 'calc w = 1/[\s^2^(Fo^2^)+(0.0728P)^2^+7.3085P] where P=(Fo^2^+2Fc^2^)/3'
_refine_ls_weighting_scheme calc
_refine_ls_wR_factor_gt 0.1377
_refine_ls_wR_factor_ref 0.1548
_reflns_number_gt 3348
_reflns_number_total 4751
_reflns_threshold_expression I>2\s(I)
_cod_data_source_file is2138.cif
_cod_data_source_block I
_cod_depositor_comments
;
The following automatic conversions were performed:
'_symmetry_cell_setting' value 'Orthorhombic' changed to 'orthorhombic'
according to '/home/saulius/struct/CIF-dictionaries/cif_core.dic'
dictionary named 'cif_core.dic' version 2.4.1 from 2010-06-29.

Automatic conversion script
Id: cif_fix_enum 1527 2010-12-29 10:47:43Z saulius 

The following automatic conversions were performed:

'_symmetry_cell_setting' value 'Orthorhombic' changed to
'orthorhombic' according to
/home/saulius/struct/CIF-dictionaries/cif_core.dic dictionary named
'cif_core.dic' version 2.4.1 from 2010-06-29.

Automatic conversion script
Id: cif_fix_values 1715 2011-07-08 13:25:40Z adriana 
;
_cod_database_code 2212255
_cod_database_fobs_code 2212255

loop_
_symmetry_equiv_pos_as_xyz
'x, y, z'
'-x+1/2, -y, z'
'-x+1/2, y+1/2, -z+1/2'
'x, -y+1/2, -z+1/2'
'-x, -y, -z'
'x-1/2, y, -z'
'x-1/2, -y-1/2, z-1/2'
'-x, y-1/2, z-1/2'

loop_
_atom_site_type_symbol
_atom_site_label
_atom_site_fract_x
_atom_site_fract_y
_atom_site_fract_z
_atom_site_U_iso_or_equiv
_atom_site_adp_type
_atom_site_calc_flag
_atom_site_refinement_flags
_atom_site_occupancy
Br Br1 0.28220(3) 0.347008(19) -0.14989(4) 0.02847(12) Uani d . 1
S S1 0.33971(5) 0.40355(4) 0.44501(8) 0.01814(16) Uani d . 1
O O1 0.27866(16) 0.35506(13) 0.4966(3) 0.0258(5) Uani d . 1
O O2 0.35029(15) 0.46960(12) 0.5146(2) 0.0229(5) Uani d . 1
O O3 0.2872(2) 0.2500 0.2500 0.0220(7) Uani d S 1
N N1 0.31579(17) 0.42051(14) 0.2682(3) 0.0180(5) Uani d . 1
C C1 0.2875(2) 0.36919(18) 0.1664(3) 0.0192(6) Uani d . 1
C C2 0.3078(2) 0.39145(17) 0.0276(3) 0.0203(6) Uani d . 1
C C3 0.3497(2) 0.45716(17) 0.0355(3) 0.0199(6) Uani d . 1
C C4 0.3811(2) 0.50245(19) -0.0715(4) 0.0253(7) Uani d . 1
H H4 0.3763 0.4917 -0.1736 0.030 Uiso calc R 1
C C5 0.4191(2) 0.56271(19) -0.0264(4) 0.0280(7) Uani d . 1
H H5 0.4407 0.5940 -0.0980 0.034 Uiso calc R 1
C C6 0.4263(2) 0.57876(19) 0.1253(4) 0.0271(7) Uani d . 1
H H6 0.4542 0.6202 0.1539 0.032 Uiso calc R 1
C C7 0.3937(2) 0.53562(18) 0.2336(4) 0.0231(6) Uani d . 1
H H7 0.3973 0.5473 0.3354 0.028 Uiso calc R 1
C C8 0.3553(2) 0.47424(17) 0.1869(3) 0.0196(6) Uani d . 1
C C9 0.4373(2) 0.36196(17) 0.4370(3) 0.0197(6) Uani d . 1
C C10 0.4415(3) 0.29003(19) 0.4543(5) 0.0325(8) Uani d . 1
H H10 0.3927 0.2632 0.4710 0.039 Uiso calc R 1
C C11 0.5194(3) 0.2589(2) 0.4463(6) 0.0425(11) Uani d . 1
H H11 0.5241 0.2100 0.4587 0.051 Uiso calc R 1
C C12 0.5902(3) 0.2981(2) 0.4207(4) 0.0345(9) Uani d . 1
H H12 0.6428 0.2756 0.4136 0.041 Uiso calc R 1
C C13 0.5855(2) 0.3692(2) 0.4053(4) 0.0274(7) Uani d . 1
H H13 0.6345 0.3958 0.3891 0.033 Uiso calc R 1
C C14 0.5082(2) 0.40155(18) 0.4138(4) 0.0219(6) Uani d . 1
H H14 0.5040 0.4506 0.4036 0.026 Uiso calc R 1
C C15 0.2359(2) 0.30775(18) 0.2059(4) 0.0211(6) Uani d . 1
H H15A 0.1978 0.3202 0.2878 0.025 Uiso calc R 1
H H15B 0.2016 0.2941 0.1198 0.025 Uiso calc R 1

loop_
_atom_site_aniso_label
_atom_site_aniso_U_11
_atom_site_aniso_U_22
_atom_site_aniso_U_33
_atom_site_aniso_U_12
_atom_site_aniso_U_13
_atom_site_aniso_U_23
Br1 0.0368(2) 0.0308(2) 0.01779(16) 0.00161(15) -0.00381(13) -0.00444(12)
S1 0.0165(3) 0.0244(4) 0.0136(3) -0.0003(3) 0.0001(3) -0.0002(3)
O1 0.0237(13) 0.0341(13) 0.0196(11) -0.0071(10) 0.0014(9) 0.0025(10)
O2 0.0235(13) 0.0266(12) 0.0187(10) 0.0020(10) 0.0008(9) -0.0047(9)
O3 0.0224(17) 0.0187(15) 0.0248(15) 0.000 0.000 0.0035(12)
N1 0.0187(13) 0.0217(12) 0.0136(11) 0.0009(10) -0.0015(9) 0.0003(9)
C1 0.0159(15) 0.0228(14) 0.0191(13) 0.0034(12) -0.0032(11) -0.0027(11)
C2 0.0197(15) 0.0229(15) 0.0182(13) 0.0035(12) -0.0043(11) -0.0018(11)
C3 0.0189(15) 0.0227(14) 0.0181(13) 0.0049(12) 0.0007(11) 0.0020(11)
C4 0.0294(18) 0.0277(17) 0.0188(14) 0.0057(15) 0.0029(12) 0.0031(12)
C5 0.031(2) 0.0246(16) 0.0285(17) 0.0020(14) 0.0036(14) 0.0071(13)
C6 0.0284(19) 0.0216(16) 0.0312(17) 0.0002(14) 0.0011(14) 0.0031(13)
C7 0.0246(17) 0.0233(15) 0.0215(14) 0.0037(13) -0.0011(12) 0.0006(12)
C8 0.0182(15) 0.0246(15) 0.0159(12) 0.0050(12) -0.0004(11) 0.0003(11)
C9 0.0226(16) 0.0212(14) 0.0154(13) 0.0019(12) -0.0056(11) 0.0010(11)
C10 0.035(2) 0.0224(16) 0.040(2) -0.0031(15) -0.0115(17) 0.0030(15)
C11 0.047(3) 0.0242(18) 0.057(3) 0.0116(18) -0.019(2) 0.0008(18)
C12 0.028(2) 0.039(2) 0.036(2) 0.0116(17) -0.0103(16) -0.0050(16)
C13 0.0210(17) 0.0382(19) 0.0231(15) 0.0074(15) -0.0039(13) -0.0015(14)
C14 0.0170(15) 0.0268(16) 0.0220(14) 0.0031(13) -0.0014(12) 0.0002(12)
C15 0.0196(16) 0.0232(15) 0.0206(14) 0.0002(12) -0.0030(12) 0.0024(12)

loop_
_atom_type_symbol
_atom_type_description
_atom_type_scat_dispersion_real
_atom_type_scat_dispersion_imag
_atom_type_scat_source
C C 0.0033 0.0016 'International Tables Vol C Tables 4.2.6.8 and 6.1.1.4'
H H 0.0000 0.0000 'International Tables Vol C Tables 4.2.6.8 and 6.1.1.4'
N N 0.0061 0.0033 'International Tables Vol C Tables 4.2.6.8 and 6.1.1.4'
O O 0.0106 0.0060 'International Tables Vol C Tables 4.2.6.8 and 6.1.1.4'
S S 0.1246 0.1234 'International Tables Vol C Tables 4.2.6.8 and 6.1.1.4'
Br Br -0.2901 2.4595 'International Tables Vol C Tables 4.2.6.8 and 6.1.1.4'

loop_
_geom_angle_atom_site_label_1
_geom_angle_atom_site_label_2
_geom_angle_atom_site_label_3
_geom_angle_site_symmetry_1
_geom_angle
O2 S1 O1 . 121.15(15)
O2 S1 N1 . 105.96(14)
O1 S1 N1 . 106.30(15)
O2 S1 C9 . 108.45(15)
O1 S1 C9 . 109.07(16)
N1 S1 C9 . 104.66(14)
C15 O3 C15 4 110.2(3)
C8 N1 C1 . 108.1(2)
C8 N1 S1 . 122.3(2)
C1 N1 S1 . 123.7(2)
C2 C1 N1 . 107.6(3)
C2 C1 C15 . 127.1(3)
N1 C1 C15 . 124.9(3)
C1 C2 C3 . 110.0(3)
C1 C2 Br1 . 126.5(3)
C3 C2 Br1 . 123.4(2)
C4 C3 C8 . 120.3(3)
C4 C3 C2 . 133.2(3)
C8 C3 C2 . 106.5(3)
C5 C4 C3 . 118.7(3)
C5 C4 H4 . 120.6
C3 C4 H4 . 120.6
C4 C5 C6 . 120.7(3)
C4 C5 H5 . 119.6
C6 C5 H5 . 119.6
C7 C6 C5 . 121.7(3)
C7 C6 H6 . 119.2
C5 C6 H6 . 119.2
C6 C7 C8 . 117.3(3)
C6 C7 H7 . 121.4
C8 C7 H7 . 121.4
C7 C8 C3 . 121.2(3)
C7 C8 N1 . 131.0(3)
C3 C8 N1 . 107.8(3)
C14 C9 C10 . 121.5(3)
C14 C9 S1 . 119.2(2)
C10 C9 S1 . 119.3(3)
C11 C10 C9 . 117.7(4)
C11 C10 H10 . 121.1
C9 C10 H10 . 121.1
C12 C11 C10 . 121.0(4)
C12 C11 H11 . 119.5
C10 C11 H11 . 119.5
C13 C12 C11 . 120.8(4)
C13 C12 H12 . 119.6
C11 C12 H12 . 119.6
C12 C13 C14 . 119.2(4)
C12 C13 H13 . 120.4
C14 C13 H13 . 120.4
C9 C14 C13 . 119.7(3)
C9 C14 H14 . 120.1
C13 C14 H14 . 120.1
O3 C15 C1 . 111.2(3)
O3 C15 H15A . 109.4
C1 C15 H15A . 109.4
O3 C15 H15B . 109.4
C1 C15 H15B . 109.4
H15A C15 H15B . 108.0

loop_
_geom_bond_atom_site_label_1
_geom_bond_atom_site_label_2
_geom_bond_site_symmetry_2
_geom_bond_distance
Br1 C2 . 1.865(3)
S1 O2 . 1.428(2)
S1 O1 . 1.431(2)
S1 N1 . 1.677(3)
S1 C9 . 1.760(3)
O3 C15 4 1.439(4)
O3 C15 . 1.439(4)
N1 C8 . 1.419(4)
N1 C1 . 1.424(4)
C1 C2 . 1.366(4)
C1 C15 . 1.487(5)
C2 C3 . 1.433(5)
C3 C4 . 1.397(4)
C3 C8 . 1.411(4)
C4 C5 . 1.371(5)
C4 H4 . 0.95
C5 C6 . 1.411(5)
C5 H5 . 0.95
C6 C7 . 1.386(5)
C6 H6 . 0.95
C7 C8 . 1.397(5)
C7 H7 . 0.95
C9 C14 . 1.386(5)
C9 C10 . 1.394(5)
C10 C11 . 1.388(6)
C10 H10 . 0.95
C11 C12 . 1.383(7)
C11 H11 . 0.95
C12 C13 . 1.377(6)
C12 H12 . 0.95
C13 C14 . 1.391(5)
C13 H13 . 0.95
C14 H14 . 0.95
C15 H15A . 0.99
C15 H15B . 0.99

loop_
_geom_hbond_atom_site_label_D
_geom_hbond_atom_site_label_H
_geom_hbond_atom_site_label_A
_geom_hbond_distance_DH
_geom_hbond_distance_HA
_geom_hbond_distance_DA
_geom_hbond_angle_DHA
C7 H7 O2 0.95 2.33 2.926(4) 120
C10 H10 O1 0.95 2.55 2.923(5) 103
C15 H15A O1 0.99 2.39 2.867(4) 109

loop_
_geom_torsion_atom_site_label_1
_geom_torsion_atom_site_label_2
_geom_torsion_atom_site_label_3
_geom_torsion_atom_site_label_4
_geom_torsion_site_symmetry_1
_geom_torsion
O2 S1 N1 C8 . 40.4(3)
O1 S1 N1 C8 . 170.5(3)
C9 S1 N1 C8 . -74.1(3)
O2 S1 N1 C1 . -169.8(3)
O1 S1 N1 C1 . -39.7(3)
C9 S1 N1 C1 . 75.7(3)
C8 N1 C1 C2 . -1.0(4)
S1 N1 C1 C2 . -154.5(2)
C8 N1 C1 C15 . -173.9(3)
S1 N1 C1 C15 . 32.7(4)
N1 C1 C2 C3 . 0.2(4)
C15 C1 C2 C3 . 172.9(3)
N1 C1 C2 Br1 . -177.3(2)
C15 C1 C2 Br1 . -4.6(5)
C1 C2 C3 C4 . -178.2(4)
Br1 C2 C3 C4 . -0.6(5)
C1 C2 C3 C8 . 0.7(4)
Br1 C2 C3 C8 . 178.3(2)
C8 C3 C4 C5 . 1.5(5)
C2 C3 C4 C5 . -179.7(4)
C3 C4 C5 C6 . 0.0(6)
C4 C5 C6 C7 . -1.7(6)
C5 C6 C7 C8 . 1.8(5)
C6 C7 C8 C3 . -0.3(5)
C6 C7 C8 N1 . -179.2(3)
C4 C3 C8 C7 . -1.3(5)
C2 C3 C8 C7 . 179.6(3)
C4 C3 C8 N1 . 177.7(3)
C2 C3 C8 N1 . -1.3(4)
C1 N1 C8 C7 . -179.6(3)
S1 N1 C8 C7 . -25.6(5)
C1 N1 C8 C3 . 1.5(4)
S1 N1 C8 C3 . 155.4(2)
O2 S1 C9 C14 . -35.6(3)
O1 S1 C9 C14 . -169.4(3)
N1 S1 C9 C14 . 77.2(3)
O2 S1 C9 C10 . 144.4(3)
O1 S1 C9 C10 . 10.6(3)
N1 S1 C9 C10 . -102.8(3)
C14 C9 C10 C11 . -0.5(6)
S1 C9 C10 C11 . 179.6(3)
C9 C10 C11 C12 . -0.6(7)
C10 C11 C12 C13 . 1.3(7)
C11 C12 C13 C14 . -0.9(6)
C10 C9 C14 C13 . 0.9(5)
S1 C9 C14 C13 . -179.2(3)
C12 C13 C14 C9 . -0.2(5)
C15 O3 C15 C1 4 177.4(3)
C2 C1 C15 O3 . 101.1(4)
N1 C1 C15 O3 . -87.5(4)
